data_7236716
loop_
_publ_author_name
'Lei, Yunxiang'
'Zhou, Yibin'
'Qian, Lebin'
'Wang, Yuxiang'
'Liu, Miaochang'
'Huang, Xiaobo'
'Wu, Ge'
'Wu, Huayue'
'Ding, Jinchang'
'Cheng, Yixiang'

_publ_section_title
;
 Polymorphism and mechanochromism of N-alkylated 1,4-dihydropyridine
 derivatives containing different electron-withdrawing end groups
;
_journal_issue 21
_journal_name_full 'Journal of Materials Chemistry C'
_journal_page_first 5183
_journal_paper_doi 10.1039/C7TC00362E
_journal_volume 5
_journal_year 2017
_chemical_formula_moiety 'C19 H27 N3 O2 S'
_chemical_formula_sum 'C19 H27 N3 O2 S'
_chemical_formula_weight 361.50
_space_group_IT_number 2
_space_group_name_Hall '-P 1'
_space_group_name_H-M_alt 'P -1'
_symmetry_cell_setting triclinic
_symmetry_space_group_name_Hall '-P 1'
_symmetry_space_group_name_H-M 'P -1'
_atom_sites_solution_hydrogens geom
_atom_sites_solution_primary direct
_atom_sites_solution_secondary difmap
_audit_creation_method SHELXL-97
_audit_update_record
;
2016-08-08 deposited with the CCDC.
2017-05-09 downloaded from the CCDC.
;
_cell_angle_alpha 96.785(14)
_cell_angle_beta 98.511(13)
_cell_angle_gamma 117.108(13)
_cell_formula_units_Z 2
_cell_length_a 8.252(6)
_cell_length_b 8.626(6)
_cell_length_c 15.276(10)
_cell_measurement_reflns_used 2186
_cell_measurement_temperature 298(2)
_cell_measurement_theta_max 26.65
_cell_measurement_theta_min 2.71
_cell_volume 935.8(11)
_computing_cell_refinement 'SAINT (Bruker, 2002)'
_computing_data_collection 'SMART (Bruker, 2002)'
_computing_data_reduction SAINT
_computing_molecular_graphics 'XP (Bruker, 2002)'
_computing_publication_material 'SHELXL-97 (Bruker, 2002)'
_computing_structure_refinement 'SHELXL-97 (Sheldrick, 1997)'
_computing_structure_solution 'SHELXS-97 (Sheldrick, 1997)'
_diffrn_ambient_temperature 298(2)
_diffrn_measured_fraction_theta_full 0.993
_diffrn_measured_fraction_theta_max 0.993
_diffrn_measurement_device_type 'Bruker APEX area-detector diffractometer'
_diffrn_measurement_method '\f and \w scans'
_diffrn_radiation_monochromator graphite
_diffrn_radiation_source 'fine-focus sealed tube'
_diffrn_radiation_type MoK\a
_diffrn_radiation_wavelength 0.71073
_diffrn_reflns_av_R_equivalents 0.0276
_diffrn_reflns_av_sigmaI/netI 0.0379
_diffrn_reflns_limit_h_max 9
_diffrn_reflns_limit_h_min -10
_diffrn_reflns_limit_k_max 10
_diffrn_reflns_limit_k_min -10
_diffrn_reflns_limit_l_max 18
_diffrn_reflns_limit_l_min -17
_diffrn_reflns_number 9128
_diffrn_reflns_theta_full 26.00
_diffrn_reflns_theta_max 26.00
_diffrn_reflns_theta_min 1.38
_exptl_absorpt_coefficient_mu 0.190
_exptl_absorpt_correction_T_max 0.9593
_exptl_absorpt_correction_T_min 0.9451
_exptl_absorpt_correction_type multi-scan
_exptl_absorpt_process_details 'SADABS (Bruker, 2002)'
_exptl_crystal_colour Yellow
_exptl_crystal_density_diffrn 1.283
_exptl_crystal_density_method 'not measured'
_exptl_crystal_description Block
_exptl_crystal_F_000 388
_exptl_crystal_size_max 0.30
_exptl_crystal_size_mid 0.25
_exptl_crystal_size_min 0.22
_refine_diff_density_max 0.196
_refine_diff_density_min -0.232
_refine_diff_density_rms 0.049
_refine_ls_extinction_method none
_refine_ls_goodness_of_fit_ref 1.052
_refine_ls_hydrogen_treatment constr
_refine_ls_matrix_type full
_refine_ls_number_parameters 231
_refine_ls_number_reflns 3655
_refine_ls_number_restraints 0
_refine_ls_restrained_S_all 1.052
_refine_ls_R_factor_all 0.0678
_refine_ls_R_factor_gt 0.0443
_refine_ls_shift/su_max 0.000
_refine_ls_shift/su_mean 0.000
_refine_ls_structure_factor_coef Fsqd
_refine_ls_weighting_details 'calc w=1/[\s^2^(Fo^2^)+(0.0796P)^2^+0.0000P] where P=(Fo^2^+2Fc^2^)/3'
_refine_ls_weighting_scheme calc
_refine_ls_wR_factor_gt 0.1278
_refine_ls_wR_factor_ref 0.1399
_reflns_number_gt 2601
_reflns_number_total 3655
_reflns_threshold_expression I>2\s(I)
_cod_data_source_file c7tc00362e2.cif
_cod_data_source_block mo_20160703a_0m
_cod_depositor_comments
;
The following automatic conversions were performed:

data item '_exptl_absorpt_correction_type' value 'Multi-scan' was
changed to 'multi-scan' in accordance with the
/home/saulius/struct/COD-crude-data/automatic-downloads/DataCite-retrospective/RSC/depositions/lib/dictionaries/cif_core.dic
dictionary named 'cif_core.dic' version 2.4.2 last updated on
2011-04-26.

data item '_symmetry_cell_setting' value 'Triclinic' was changed to
'triclinic' in accordance with the
/home/saulius/struct/COD-crude-data/automatic-downloads/DataCite-retrospective/RSC/depositions/lib/dictionaries/cif_core.dic
dictionary named 'cif_core.dic' version 2.4.2 last updated on
2011-04-26.

Automatic conversion script
Id: cif_fix_values 6909 2019-04-08 15:41:33Z antanas 
;
_cod_original_cell_volume 935.7(11)
_cod_database_code 7236716

loop_
_symmetry_equiv_pos_as_xyz
'x, y, z'
'-x, -y, -z'

loop_
_atom_site_label
_atom_site_type_symbol
_atom_site_fract_x
_atom_site_fract_y
_atom_site_fract_z
_atom_site_U_iso_or_equiv
_atom_site_adp_type
_atom_site_occupancy
_atom_site_symmetry_multiplicity
_atom_site_calc_flag
_atom_site_refinement_flags
S1 S 0.83785(9) 0.18012(9) 0.43602(4) 0.0619(2) Uani 1 1 d .
O1 O 0.8893(2) 0.3348(2) 0.13978(10) 0.0627(5) Uani 1 1 d .
O2 O 0.29272(19) 0.0642(2) 0.20506(10) 0.0593(5) Uani 1 1 d .
N1 N 0.8455(2) 0.2443(2) 0.27110(10) 0.0384(4) Uani 1 1 d .
N2 N 0.5528(2) 0.1177(2) 0.30474(10) 0.0379(4) Uani 1 1 d .
N3 N 0.3587(2) 0.29272(19) -0.08801(9) 0.0350(4) Uani 1 1 d .
C1 C 0.7749(3) 0.2614(3) 0.18422(12) 0.0388(4) Uani 1 1 d .
C2 C 0.7418(3) 0.1815(2) 0.33295(12) 0.0374(4) Uani 1 1 d .
C3 C 0.4640(3) 0.1252(3) 0.21993(12) 0.0384(4) Uani 1 1 d .
C4 C 0.5779(2) 0.1982(2) 0.15863(12) 0.0342(4) Uani 1 1 d .
C5 C 0.4973(2) 0.2197(2) 0.07287(12) 0.0331(4) Uani 1 1 d .
C6 C 0.5892(3) 0.2493(3) 0.00124(12) 0.0375(4) Uani 1 1 d .
H6 H 0.7000 0.2435 0.0070 0.045 Uiso 1 1 calc R
C7 C 0.5229(3) 0.2864(2) -0.07647(12) 0.0368(4) Uani 1 1 d .
C8 C 0.2573(2) 0.2551(2) -0.02263(12) 0.0361(4) Uani 1 1 d .
C9 C 0.3242(2) 0.2181(2) 0.05493(12) 0.0364(4) Uani 1 1 d .
H9 H 0.2520 0.1906 0.0979 0.044 Uiso 1 1 calc R
C10 C 1.0480(3) 0.3026(3) 0.29381(14) 0.0468(5) Uani 1 1 d .
H10A H 1.0870 0.2816 0.2388 0.056 Uiso 1 1 calc R
H10B H 1.0706 0.2314 0.3336 0.056 Uiso 1 1 calc R
C11 C 1.1635(3) 0.4953(3) 0.33893(17) 0.0645(7) Uani 1 1 d .
H11A H 1.1469 0.5669 0.2986 0.097 Uiso 1 1 calc R
H11B H 1.2930 0.5254 0.3539 0.097 Uiso 1 1 calc R
H11C H 1.1249 0.5172 0.3932 0.097 Uiso 1 1 calc R
C12 C 0.4302(3) 0.0439(3) 0.36759(13) 0.0491(5) Uani 1 1 d .
H12A H 0.4810 -0.0131 0.4057 0.059 Uiso 1 1 calc R
H12B H 0.3072 -0.0462 0.3328 0.059 Uiso 1 1 calc R
C13 C 0.4117(4) 0.1841(4) 0.42625(16) 0.0642(7) Uani 1 1 d .
H13A H 0.5323 0.2709 0.4629 0.096 Uiso 1 1 calc R
H13B H 0.3289 0.1300 0.4647 0.096 Uiso 1 1 calc R
H13C H 0.3619 0.2413 0.3888 0.096 Uiso 1 1 calc R
C14 C 0.6322(3) 0.3246(3) -0.14899(13) 0.0503(5) Uani 1 1 d .
H14A H 0.6833 0.4485 -0.1511 0.075 Uiso 1 1 calc R
H14B H 0.5511 0.2533 -0.2065 0.075 Uiso 1 1 calc R
H14C H 0.7320 0.2966 -0.1357 0.075 Uiso 1 1 calc R
C15 C 0.0748(3) 0.2573(3) -0.03655(14) 0.0486(5) Uani 1 1 d .
H15A H 0.0220 0.2299 0.0152 0.073 Uiso 1 1 calc R
H15B H -0.0098 0.1701 -0.0897 0.073 Uiso 1 1 calc R
H15C H 0.0952 0.3733 -0.0440 0.073 Uiso 1 1 calc R
C16 C 0.2914(3) 0.3411(2) -0.17078(12) 0.0385(4) Uani 1 1 d .
H16A H 0.3984 0.4263 -0.1899 0.046 Uiso 1 1 calc R
H16B H 0.2185 0.3985 -0.1563 0.046 Uiso 1 1 calc R
C17 C 0.1733(3) 0.1823(3) -0.24802(13) 0.0466(5) Uani 1 1 d .
H17A H 0.0643 0.0983 -0.2297 0.056 Uiso 1 1 calc R
H17B H 0.2450 0.1232 -0.2619 0.056 Uiso 1 1 calc R
C18 C 0.1105(3) 0.2361(3) -0.33219(14) 0.0545(6) Uani 1 1 d .
H18A H 0.0312 0.1295 -0.3789 0.065 Uiso 1 1 calc R
H18B H 0.0354 0.2913 -0.3182 0.065 Uiso 1 1 calc R
C19 C 0.2667(4) 0.3621(4) -0.36922(16) 0.0797(8) Uani 1 1 d .
H19A H 0.3347 0.4752 -0.3274 0.120 Uiso 1 1 calc R
H19B H 0.2161 0.3775 -0.4263 0.120 Uiso 1 1 calc R
H19C H 0.3494 0.3143 -0.3777 0.120 Uiso 1 1 calc R

loop_
_atom_site_aniso_label
_atom_site_aniso_U_11
_atom_site_aniso_U_22
_atom_site_aniso_U_33
_atom_site_aniso_U_23
_atom_site_aniso_U_13
_atom_site_aniso_U_12
S1 0.0563(4) 0.0892(5) 0.0425(3) 0.0269(3) 0.0027(3) 0.0364(3)
O1 0.0355(8) 0.1064(13) 0.0463(8) 0.0301(9) 0.0154(7) 0.0292(9)
O2 0.0286(7) 0.0876(12) 0.0480(8) 0.0311(8) 0.0077(6) 0.0131(7)
N1 0.0318(8) 0.0488(9) 0.0361(8) 0.0104(7) 0.0039(7) 0.0214(7)
N2 0.0345(8) 0.0422(9) 0.0330(8) 0.0131(7) 0.0057(6) 0.0145(7)
N3 0.0354(8) 0.0374(8) 0.0295(8) 0.0049(6) 0.0018(6) 0.0174(7)
C1 0.0359(10) 0.0498(11) 0.0333(9) 0.0091(8) 0.0083(8) 0.0226(9)
C2 0.0389(11) 0.0382(10) 0.0367(10) 0.0108(8) 0.0060(8) 0.0199(9)
C3 0.0336(10) 0.0418(10) 0.0334(10) 0.0092(8) 0.0035(8) 0.0139(8)
C4 0.0314(9) 0.0368(10) 0.0315(9) 0.0065(7) 0.0041(7) 0.0150(8)
C5 0.0325(9) 0.0314(9) 0.0302(9) 0.0028(7) 0.0041(7) 0.0128(8)
C6 0.0363(10) 0.0464(11) 0.0335(9) 0.0094(8) 0.0092(8) 0.0222(9)
C7 0.0375(10) 0.0400(10) 0.0306(9) 0.0057(8) 0.0074(8) 0.0172(8)
C8 0.0309(9) 0.0376(10) 0.0341(9) 0.0051(8) 0.0040(7) 0.0133(8)
C9 0.0308(9) 0.0434(10) 0.0318(9) 0.0072(8) 0.0065(7) 0.0156(8)
C10 0.0373(11) 0.0635(13) 0.0468(11) 0.0129(10) 0.0070(9) 0.0308(10)
C11 0.0411(12) 0.0700(16) 0.0699(15) 0.0090(13) 0.0070(11) 0.0193(12)
C12 0.0414(11) 0.0574(13) 0.0409(11) 0.0238(10) 0.0092(9) 0.0144(10)
C13 0.0603(15) 0.0884(18) 0.0521(13) 0.0242(13) 0.0244(11) 0.0370(14)
C14 0.0492(12) 0.0681(14) 0.0386(11) 0.0161(10) 0.0156(9) 0.0297(11)
C15 0.0344(10) 0.0673(14) 0.0440(11) 0.0127(10) 0.0048(9) 0.0255(10)
C16 0.0445(11) 0.0371(10) 0.0341(10) 0.0106(8) 0.0052(8) 0.0201(9)
C17 0.0481(12) 0.0453(11) 0.0353(10) 0.0057(9) -0.0006(9) 0.0168(10)
C18 0.0453(12) 0.0673(14) 0.0412(11) 0.0102(10) -0.0025(9) 0.0229(11)
C19 0.0783(18) 0.091(2) 0.0414(13) 0.0217(13) 0.0044(12) 0.0184(16)

loop_
_atom_type_symbol
_atom_type_description
_atom_type_scat_dispersion_real
_atom_type_scat_dispersion_imag
_atom_type_scat_source
C C 0.0033 0.0016 'International Tables Vol C Tables 4.2.6.8 and 6.1.1.4'
H H 0.0000 0.0000 'International Tables Vol C Tables 4.2.6.8 and 6.1.1.4'
N N 0.0061 0.0033 'International Tables Vol C Tables 4.2.6.8 and 6.1.1.4'
O O 0.0106 0.0060 'International Tables Vol C Tables 4.2.6.8 and 6.1.1.4'
S S 0.1246 0.1234 'International Tables Vol C Tables 4.2.6.8 and 6.1.1.4'

loop_
_geom_angle_atom_site_label_1
_geom_angle_atom_site_label_2
_geom_angle_atom_site_label_3
_geom_angle
C2 N1 C1 124.97(16)
C2 N1 C10 119.43(15)
C1 N1 C10 115.59(16)
C2 N2 C3 124.53(16)
C2 N2 C12 119.31(15)
C3 N2 C12 116.07(16)
C7 N3 C8 119.60(15)
C7 N3 C16 120.08(15)
C8 N3 C16 120.32(16)
O1 C1 N1 116.89(17)
O1 C1 C4 126.20(17)
N1 C1 C4 116.85(16)
N1 C2 N2 116.14(16)
N1 C2 S1 121.98(15)
N2 C2 S1 121.87(14)
O2 C3 N2 116.78(17)
O2 C3 C4 125.63(17)
N2 C3 C4 117.57(16)
C3 C4 C1 119.72(16)
C3 C4 C5 120.26(17)
C1 C4 C5 119.88(17)
C6 C5 C9 114.19(16)
C6 C5 C4 122.44(17)
C9 C5 C4 123.34(17)
C7 C6 C5 122.84(18)
C7 C6 H6 118.6
C5 C6 H6 118.6
C6 C7 N3 120.24(17)
C6 C7 C14 120.26(18)
N3 C7 C14 119.49(17)
C9 C8 N3 119.90(17)
C9 C8 C15 120.57(18)
N3 C8 C15 119.52(16)
C8 C9 C5 123.02(18)
C8 C9 H9 118.5
C5 C9 H9 118.5
N1 C10 C11 112.78(17)
N1 C10 H10A 109.0
C11 C10 H10A 109.0
N1 C10 H10B 109.0
C11 C10 H10B 109.0
H10A C10 H10B 107.8
C10 C11 H11A 109.5
C10 C11 H11B 109.5
H11A C11 H11B 109.5
C10 C11 H11C 109.5
H11A C11 H11C 109.5
H11B C11 H11C 109.5
N2 C12 C13 112.40(18)
N2 C12 H12A 109.1
C13 C12 H12A 109.1
N2 C12 H12B 109.1
C13 C12 H12B 109.1
H12A C12 H12B 107.9
C12 C13 H13A 109.5
C12 C13 H13B 109.5
H13A C13 H13B 109.5
C12 C13 H13C 109.5
H13A C13 H13C 109.5
H13B C13 H13C 109.5
C7 C14 H14A 109.5
C7 C14 H14B 109.5
H14A C14 H14B 109.5
C7 C14 H14C 109.5
H14A C14 H14C 109.5
H14B C14 H14C 109.5
C8 C15 H15A 109.5
C8 C15 H15B 109.5
H15A C15 H15B 109.5
C8 C15 H15C 109.5
H15A C15 H15C 109.5
H15B C15 H15C 109.5
N3 C16 C17 112.92(15)
N3 C16 H16A 109.0
C17 C16 H16A 109.0
N3 C16 H16B 109.0
C17 C16 H16B 109.0
H16A C16 H16B 107.8
C16 C17 C18 111.76(18)
C16 C17 H17A 109.3
C18 C17 H17A 109.3
C16 C17 H17B 109.3
C18 C17 H17B 109.3
H17A C17 H17B 107.9
C19 C18 C17 114.55(19)
C19 C18 H18A 108.6
C17 C18 H18A 108.6
C19 C18 H18B 108.6
C17 C18 H18B 108.6
H18A C18 H18B 107.6
C18 C19 H19A 109.5
C18 C19 H19B 109.5
H19A C19 H19B 109.5
C18 C19 H19C 109.5
H19A C19 H19C 109.5
H19B C19 H19C 109.5

loop_
_geom_bond_atom_site_label_1
_geom_bond_atom_site_label_2
_geom_bond_distance
S1 C2 1.659(2)
O1 C1 1.225(2)
O2 C3 1.235(2)
N1 C2 1.362(3)
N1 C1 1.421(2)
N1 C10 1.479(3)
N2 C2 1.372(3)
N2 C3 1.415(2)
N2 C12 1.481(2)
N3 C7 1.367(3)
N3 C8 1.371(2)
N3 C16 1.486(2)
C1 C4 1.431(3)
C3 C4 1.420(3)
C4 C5 1.451(3)
C5 C6 1.404(3)
C5 C9 1.408(3)
C6 C7 1.366(3)
C6 H6 0.9300
C7 C14 1.503(3)
C8 C9 1.366(3)
C8 C15 1.499(3)
C9 H9 0.9300
C10 C11 1.496(3)
C10 H10A 0.9700
C10 H10B 0.9700
C11 H11A 0.9600
C11 H11B 0.9600
C11 H11C 0.9600
C12 C13 1.497(3)
C12 H12A 0.9700
C12 H12B 0.9700
C13 H13A 0.9600
C13 H13B 0.9600
C13 H13C 0.9600
C14 H14A 0.9600
C14 H14B 0.9600
C14 H14C 0.9600
C15 H15A 0.9600
C15 H15B 0.9600
C15 H15C 0.9600
C16 C17 1.510(3)
C16 H16A 0.9700
C16 H16B 0.9700
C17 C18 1.517(3)
C17 H17A 0.9700
C17 H17B 0.9700
C18 C19 1.499(3)
C18 H18A 0.9700
C18 H18B 0.9700
C19 H19A 0.9600
C19 H19B 0.9600
C19 H19C 0.9600

loop_
_geom_torsion_atom_site_label_1
_geom_torsion_atom_site_label_2
_geom_torsion_atom_site_label_3
_geom_torsion_atom_site_label_4
_geom_torsion
C2 N1 C1 O1 173.70(18)
C10 N1 C1 O1 -5.5(3)
C2 N1 C1 C4 -3.7(3)
C10 N1 C1 C4 177.12(16)
C1 N1 C2 N2 5.5(3)
C10 N1 C2 N2 -175.35(16)
C1 N1 C2 S1 -175.22(14)
C10 N1 C2 S1 3.9(2)
C3 N2 C2 N1 -4.8(3)
C12 N2 C2 N1 178.83(17)
C3 N2 C2 S1 175.91(14)
C12 N2 C2 S1 -0.5(2)
C2 N2 C3 O2 -178.97(18)
C12 N2 C3 O2 -2.5(3)
C2 N2 C3 C4 2.4(3)
C12 N2 C3 C4 178.87(16)
O2 C3 C4 C1 -178.8(2)
N2 C3 C4 C1 -0.4(3)
O2 C3 C4 C5 5.3(3)
N2 C3 C4 C5 -176.25(15)
O1 C1 C4 C3 -176.2(2)
N1 C1 C4 C3 0.9(3)
O1 C1 C4 C5 -0.3(3)
N1 C1 C4 C5 176.83(15)
C3 C4 C5 C6 -164.18(17)
C1 C4 C5 C6 19.9(3)
C3 C4 C5 C9 17.8(3)
C1 C4 C5 C9 -158.11(17)
C9 C5 C6 C7 4.6(3)
C4 C5 C6 C7 -173.66(17)
C5 C6 C7 N3 -1.3(3)
C5 C6 C7 C14 177.34(17)
C8 N3 C7 C6 -2.4(3)
C16 N3 C7 C6 177.23(16)
C8 N3 C7 C14 178.97(17)
C16 N3 C7 C14 -1.4(2)
C7 N3 C8 C9 2.4(3)
C16 N3 C8 C9 -177.25(16)
C7 N3 C8 C15 -178.34(17)
C16 N3 C8 C15 2.0(2)
N3 C8 C9 C5 1.3(3)
C15 C8 C9 C5 -177.96(18)
C6 C5 C9 C8 -4.6(3)
C4 C5 C9 C8 173.62(17)
C2 N1 C10 C11 -89.3(2)
C1 N1 C10 C11 89.9(2)
C2 N2 C12 C13 87.9(2)
C3 N2 C12 C13 -88.7(2)
C7 N3 C16 C17 88.1(2)
C8 N3 C16 C17 -92.2(2)
N3 C16 C17 C18 -178.66(17)
C16 C17 C18 C19 60.7(3)
